data_7058517
loop_
_publ_author_name
'Sasaki, Isabelle'
'Amabilino, Silvia'
'Mallet-Ladeira, Sonia'
'Tass\'e, Marine'
'Sournia-Saquet, Alix'
'Lacroix, Pascal G.'
'Malfant, Isabelle'

_publ_section_title
;
 Further studies on the photoreactivities of ruthenium--nitrosyl complexes
 with terpyridyl ligands
;
_journal_issue 28
_journal_name_full 'New Journal of Chemistry'
_journal_page_first 11241
_journal_paper_doi 10.1039/C9NJ02398D
_journal_volume 43
_journal_year 2019
_chemical_compound_source 'synthesis as described'
_chemical_formula_moiety 'C23 H19 Cl2 N6 O2 Ru, F6 P, 2(C3 H6 O)'
_chemical_formula_sum 'C29 H31 Cl2 F6 N6 O4 P Ru'
_chemical_formula_weight 844.54
_space_group_IT_number 2
_space_group_name_Hall '-P 1'
_space_group_name_H-M_alt 'P -1'
_symmetry_cell_setting triclinic
_symmetry_Int_Tables_number 2
_symmetry_space_group_name_Hall '-P 1'
_symmetry_space_group_name_H-M 'P -1'
_atom_sites_solution_hydrogens geom
_audit_update_record
;
2019-04-23 deposited with the CCDC.    2019-06-21 downloaded from the CCDC.
;
_cell_angle_alpha 92.726(3)
_cell_angle_beta 106.873(3)
_cell_angle_gamma 117.004(3)
_cell_formula_units_Z 2
_cell_length_a 11.7489(10)
_cell_length_b 12.6748(11)
_cell_length_c 13.5235(12)
_cell_measurement_reflns_used 9868
_cell_measurement_temperature 100(2)
_cell_measurement_theta_max 28.1
_cell_measurement_theta_min 2.34
_cell_volume 1678.6(3)
_computing_cell_refinement 'APEX2 and SAINT'
_computing_data_collection APEX2
_computing_data_reduction SAINT
_computing_molecular_graphics 'Ortep-3 for Windows (Farrugia, 1997)'
_computing_publication_material 'WinGX publication routines (Farrugia, 1999)'
_computing_structure_refinement 'SHELXL-2016/6 (Sheldrick, 2016)'
_computing_structure_solution 'SHELXT (Sheldrick 2015)'
_diffrn_ambient_temperature 100(2)
_diffrn_measured_fraction_theta_full 1
_diffrn_measured_fraction_theta_max 1
_diffrn_measurement_device_type 'Bruker Kappa APEX II Quazar'
_diffrn_measurement_method 'phi and omega scans'
_diffrn_radiation_monochromator 'multilayer optics'
_diffrn_radiation_source 'microfocus sealed tube'
_diffrn_radiation_type MoK\a
_diffrn_radiation_wavelength 0.71073
_diffrn_reflns_av_R_equivalents 0.0492
_diffrn_reflns_av_unetI/netI 0.0305
_diffrn_reflns_Laue_measured_fraction_full 1
_diffrn_reflns_Laue_measured_fraction_max 1
_diffrn_reflns_limit_h_max 14
_diffrn_reflns_limit_h_min -14
_diffrn_reflns_limit_k_max 16
_diffrn_reflns_limit_k_min -16
_diffrn_reflns_limit_l_max 17
_diffrn_reflns_limit_l_min -17
_diffrn_reflns_number 53504
_diffrn_reflns_point_group_measured_fraction_full 1
_diffrn_reflns_point_group_measured_fraction_max 1
_diffrn_reflns_theta_full 25.242
_diffrn_reflns_theta_max 26.732
_diffrn_reflns_theta_min 1.61
_diffrn_standards_decay_% 0
_diffrn_standards_interval_count 0
_diffrn_standards_interval_time 0
_diffrn_standards_number 0
_exptl_absorpt_coefficient_mu 0.752
_exptl_absorpt_correction_T_max 0.7459
_exptl_absorpt_correction_T_min 0.7060
_exptl_absorpt_correction_type multi-scan
_exptl_absorpt_process_details 'SADABS (Bruker-AXS)'
_exptl_crystal_colour orange
_exptl_crystal_density_diffrn 1.671
_exptl_crystal_density_method 'not measured'
_exptl_crystal_description plate
_exptl_crystal_F_000 852
_exptl_crystal_size_max 0.1
_exptl_crystal_size_mid 0.04
_exptl_crystal_size_min 0.02
_refine_diff_density_max 1.073
_refine_diff_density_min -0.539
_refine_diff_density_rms 0.08
_refine_ls_extinction_method none
_refine_ls_goodness_of_fit_ref 1.041
_refine_ls_hydrogen_treatment constr
_refine_ls_matrix_type full
_refine_ls_number_parameters 447
_refine_ls_number_reflns 7112
_refine_ls_number_restraints 0
_refine_ls_restrained_S_all 1.041
_refine_ls_R_factor_all 0.0402
_refine_ls_R_factor_gt 0.0315
_refine_ls_shift/su_max 0.001
_refine_ls_shift/su_mean 0
_refine_ls_structure_factor_coef Fsqd
_refine_ls_weighting_details 'w=1/[\s^2^(Fo^2^)+(0.0274P)^2^+2.6544P] where P=(Fo^2^+2Fc^2^)/3'
_refine_ls_weighting_scheme calc
_refine_ls_wR_factor_gt 0.0714
_refine_ls_wR_factor_ref 0.076
_reflns_Friedel_coverage 0
_reflns_number_gt 6136
_reflns_number_total 7112
_reflns_threshold_expression 'I > 2\s(I)'
_cod_data_source_file c9nj02398d2.cif
_cod_data_source_block TransNHEtNO
_cod_depositor_comments 'Adding full bibliography for 7058517--7058520.cif.'
_cod_database_code 7058517

loop_
_symmetry_equiv_pos_as_xyz
'x, y, z'
'-x, -y, -z'

loop_
_atom_site_label
_atom_site_type_symbol
_atom_site_fract_x
_atom_site_fract_y
_atom_site_fract_z
_atom_site_U_iso_or_equiv
_atom_site_adp_type
_atom_site_occupancy
_atom_site_site_symmetry_order
_atom_site_calc_flag
_atom_site_refinement_flags_posn
_atom_site_refinement_flags_adp
C1 C 0.8360(3) 0.7795(2) 0.6315(2) 0.0171(5) Uani 1 1 d . .
H1 H 0.879142 0.850927 0.68466 0.021 Uiso 1 1 calc R U
C2 C 0.8442(3) 0.7898(2) 0.5319(2) 0.0191(5) Uani 1 1 d . .
H2 H 0.892856 0.867232 0.517314 0.023 Uiso 1 1 calc R U
C3 C 0.7812(3) 0.6866(2) 0.4541(2) 0.0192(5) Uani 1 1 d . .
H3 H 0.785896 0.692092 0.385474 0.023 Uiso 1 1 calc R U
C4 C 0.7108(2) 0.5746(2) 0.47753(19) 0.0160(5) Uani 1 1 d . .
H4 H 0.666784 0.50252 0.42502 0.019 Uiso 1 1 calc R U
C5 C 0.7054(2) 0.5690(2) 0.57805(18) 0.0136(5) Uani 1 1 d . .
C6 C 0.6309(2) 0.4552(2) 0.60998(18) 0.0127(5) Uani 1 1 d . .
C7 C 0.5531(2) 0.3398(2) 0.54715(18) 0.0134(5) Uani 1 1 d . .
H7 H 0.544985 0.327467 0.475055 0.016 Uiso 1 1 calc R U
C8 C 0.4862(2) 0.2413(2) 0.59025(18) 0.0133(5) Uani 1 1 d . .
C9 C 0.5021(2) 0.2626(2) 0.69738(18) 0.0136(5) Uani 1 1 d . .
H9 H 0.459645 0.197032 0.728958 0.016 Uiso 1 1 calc R U
C10 C 0.5800(2) 0.3797(2) 0.75670(18) 0.0128(5) Uani 1 1 d . .
C11 C 0.6065(2) 0.4177(2) 0.86943(18) 0.0134(5) Uani 1 1 d . .
C12 C 0.5544(3) 0.3384(2) 0.93139(19) 0.0169(5) Uani 1 1 d . .
H12 H 0.499021 0.25393 0.902319 0.02 Uiso 1 1 calc R U
C13 C 0.5837(3) 0.3832(2) 1.0365(2) 0.0194(5) Uani 1 1 d . .
H13 H 0.5478 0.329998 1.079962 0.023 Uiso 1 1 calc R U
C14 C 0.6657(3) 0.5062(2) 1.07719(19) 0.0196(5) Uani 1 1 d . .
H14 H 0.687121 0.538517 1.149085 0.023 Uiso 1 1 calc R U
C15 C 0.7161(3) 0.5818(2) 1.01200(19) 0.0172(5) Uani 1 1 d . .
H15 H 0.773136 0.666279 1.04035 0.021 Uiso 1 1 calc R U
C16 C 0.3973(2) 0.1166(2) 0.52511(19) 0.0152(5) Uani 1 1 d . .
C17 C 0.4172(3) 0.0797(2) 0.43606(19) 0.0182(5) Uani 1 1 d . .
H17 H 0.490651 0.134476 0.416529 0.022 Uiso 1 1 calc R U
C18 C 0.3291(3) -0.0381(2) 0.3750(2) 0.0208(6) Uani 1 1 d . .
H18 H 0.344314 -0.063467 0.315095 0.025 Uiso 1 1 calc R U
C19 C 0.2197(3) -0.1178(2) 0.4017(2) 0.0192(5) Uani 1 1 d . .
C20 C 0.2001(3) -0.0820(2) 0.4914(2) 0.0207(6) Uani 1 1 d . .
H20 H 0.126445 -0.13667 0.510761 0.025 Uiso 1 1 calc R U
C21 C 0.2883(3) 0.0332(2) 0.5519(2) 0.0193(5) Uani 1 1 d . .
H21 H 0.274901 0.056772 0.613503 0.023 Uiso 1 1 calc R U
C22 C 0.1609(3) -0.2977(3) 0.2666(2) 0.0263(6) Uani 1 1 d . .
H22A H 0.131434 -0.381687 0.276909 0.032 Uiso 1 1 calc R U
H22B H 0.261122 -0.255843 0.284967 0.032 Uiso 1 1 calc R U
C23 C 0.0944(3) -0.3012(3) 0.1510(2) 0.0347(7) Uani 1 1 d . .
H23A H -0.004849 -0.350191 0.130118 0.052 Uiso 1 1 calc R U
H23B H 0.126779 -0.337075 0.107388 0.052 Uiso 1 1 calc R U
H23C H 0.118539 -0.218655 0.140967 0.052 Uiso 1 1 calc R U
C26 C 0.3627(4) 0.9417(3) 0.0924(2) 0.0359(8) Uani 1 1 d . .
C27 C 0.3191(4) 0.8827(4) -0.0212(3) 0.0515(10) Uani 1 1 d . .
H27A H 0.367614 0.838014 -0.025902 0.077 Uiso 1 1 calc R U
H27B H 0.340851 0.945146 -0.063441 0.077 Uiso 1 1 calc R U
H27C H 0.220658 0.82672 -0.048316 0.077 Uiso 1 1 calc R U
C28 C 0.3066(5) 1.0231(4) 0.1101(3) 0.0567(11) Uani 1 1 d . .
H28A H 0.336073 1.053742 0.186059 0.085 Uiso 1 1 calc R U
H28B H 0.206704 0.977526 0.080347 0.085 Uiso 1 1 calc R U
H28C H 0.34017 1.091305 0.075308 0.085 Uiso 1 1 calc R U
C29 C 0.7958(3) 0.3187(3) 0.3762(3) 0.0394(8) Uani 1 1 d . .
C30 C 0.9474(3) 0.3674(3) 0.3989(3) 0.0413(8) Uani 1 1 d . .
H30A H 0.981445 0.435664 0.364369 0.062 Uiso 1 1 calc R U
H30B H 0.961939 0.303187 0.371659 0.062 Uiso 1 1 calc R U
H30C H 0.996608 0.39457 0.475402 0.062 Uiso 1 1 calc R U
C31 C 0.7031(5) 0.2389(5) 0.2723(3) 0.0770(16) Uani 1 1 d . .
H31A H 0.709438 0.164463 0.267168 0.116 Uiso 1 1 calc R U
H31B H 0.728699 0.280378 0.216593 0.116 Uiso 1 1 calc R U
H31C H 0.60925 0.218506 0.263825 0.116 Uiso 1 1 calc R U
Cl1 Cl 0.94062(6) 0.60798(6) 0.84251(5) 0.02020(14) Uani 1 1 d . .
Cl2 Cl 0.54859(6) 0.65268(5) 0.74866(5) 0.01804(13) Uani 1 1 d . .
F1 F 0.24376(18) 0.23085(14) 0.77828(13) 0.0316(4) Uani 1 1 d . .
F2 F 0.07902(17) 0.04565(15) 0.68017(12) 0.0307(4) Uani 1 1 d . .
F3 F 0.08591(17) -0.02950(16) 0.83006(14) 0.0375(4) Uani 1 1 d . .
F4 F 0.25023(18) 0.15709(15) 0.92770(12) 0.0299(4) Uani 1 1 d . .
F5 F 0.27914(16) 0.07073(14) 0.79432(12) 0.0268(4) Uani 1 1 d . .
F6 F 0.0509(2) 0.1322(2) 0.81560(15) 0.0460(5) Uani 1 1 d . .
N1 N 0.8515(2) 0.78488(19) 0.88444(17) 0.0199(5) Uani 1 1 d . .
N5 N 0.1274(2) -0.23622(19) 0.33838(17) 0.0210(5) Uani 1 1 d . .
N2 N 0.7690(2) 0.67180(18) 0.65508(16) 0.0154(4) Uani 1 1 d . .
N3 N 0.6414(2) 0.47204(17) 0.71232(15) 0.0122(4) Uani 1 1 d . .
N4 N 0.6869(2) 0.53918(18) 0.90965(15) 0.0143(4) Uani 1 1 d . .
O1 O 0.9197(2) 0.87564(18) 0.94369(17) 0.0378(6) Uani 1 1 d . .
O2 O 0.4216(2) 0.9103(2) 0.16540(18) 0.0404(6) Uani 1 1 d . .
O3 O 0.7546(2) 0.3330(2) 0.44614(19) 0.0408(6) Uani 1 1 d . .
P1 P 0.16319(7) 0.10055(6) 0.80367(5) 0.02068(15) Uani 1 1 d . .
Ru1 Ru 0.75192(2) 0.64072(2) 0.80148(2) 0.01267(6) Uani 1 1 d . .
N6 N 0.0065(2) -0.2921(2) 0.35077(18) 0.0250(5) Uani 1 1 d . .
O4 O -0.0710(2) -0.39600(17) 0.29687(16) 0.0305(5) Uani 1 1 d . .

loop_
_atom_site_aniso_label
_atom_site_aniso_U_11
_atom_site_aniso_U_22
_atom_site_aniso_U_33
_atom_site_aniso_U_23
_atom_site_aniso_U_13
_atom_site_aniso_U_12
C1 0.0171(13) 0.0143(12) 0.0181(12) 0.0026(10) 0.0066(10) 0.0059(10)
C2 0.0180(13) 0.0182(12) 0.0241(13) 0.0089(10) 0.0098(11) 0.0092(11)
C3 0.0175(13) 0.0288(14) 0.0162(12) 0.0085(11) 0.0081(10) 0.0137(11)
C4 0.0143(12) 0.0198(12) 0.0145(12) 0.0026(10) 0.0043(10) 0.0094(10)
C5 0.0119(12) 0.0153(12) 0.0127(11) 0.0000(9) 0.0030(9) 0.0071(10)
C6 0.0131(12) 0.0172(12) 0.0088(11) 0.0014(9) 0.0035(9) 0.0085(10)
C7 0.0141(12) 0.0169(12) 0.0098(11) -0.0001(9) 0.0034(9) 0.0087(10)
C8 0.0109(11) 0.0140(11) 0.0120(11) -0.0024(9) 0.0005(9) 0.0062(10)
C9 0.0130(12) 0.0137(11) 0.0126(11) 0.0021(9) 0.0040(9) 0.0057(10)
C10 0.0117(11) 0.0137(11) 0.0107(11) 0.0007(9) 0.0028(9) 0.0053(10)
C11 0.0126(12) 0.0144(11) 0.0105(11) -0.0004(9) 0.0021(9) 0.0059(10)
C12 0.0161(12) 0.0166(12) 0.0141(12) 0.0024(10) 0.0042(10) 0.0057(10)
C13 0.0209(13) 0.0230(13) 0.0143(12) 0.0059(10) 0.0081(10) 0.0093(11)
C14 0.0200(13) 0.0260(14) 0.0103(12) 0.0002(10) 0.0034(10) 0.0109(11)
C15 0.0166(12) 0.0176(12) 0.0115(12) -0.0036(9) 0.0021(10) 0.0060(10)
C16 0.0162(12) 0.0137(11) 0.0131(12) -0.0004(9) 0.0000(10) 0.0087(10)
C17 0.0178(13) 0.0188(12) 0.0162(12) 0.0003(10) 0.0051(10) 0.0084(11)
C18 0.0221(14) 0.0262(14) 0.0143(12) -0.0029(10) 0.0045(11) 0.0137(12)
C19 0.0194(13) 0.0161(12) 0.0188(13) -0.0005(10) 0.0014(10) 0.0095(11)
C20 0.0224(14) 0.0143(12) 0.0184(13) 0.0018(10) 0.0053(11) 0.0046(11)
C21 0.0219(14) 0.0167(12) 0.0149(12) -0.0002(10) 0.0040(10) 0.0078(11)
C22 0.0214(14) 0.0223(14) 0.0300(15) -0.0077(12) 0.0029(12) 0.0115(12)
C23 0.0318(17) 0.0406(18) 0.0257(16) -0.0061(13) 0.0077(13) 0.0154(15)
C26 0.051(2) 0.050(2) 0.0205(15) 0.0111(14) 0.0099(14) 0.0373(18)
C27 0.071(3) 0.053(2) 0.0325(19) 0.0072(17) 0.0102(18) 0.037(2)
C28 0.093(3) 0.055(2) 0.041(2) 0.0180(18) 0.020(2) 0.053(2)
C29 0.0334(18) 0.0433(19) 0.0433(19) 0.0014(15) 0.0214(16) 0.0164(16)
C30 0.042(2) 0.051(2) 0.047(2) 0.0184(17) 0.0269(17) 0.0280(18)
C31 0.072(3) 0.138(5) 0.040(2) 0.001(3) 0.003(2) 0.078(3)
Cl1 0.0165(3) 0.0216(3) 0.0194(3) -0.0007(2) 0.0045(2) 0.0085(3)
Cl2 0.0185(3) 0.0218(3) 0.0143(3) 0.0017(2) 0.0051(2) 0.0108(3)
F1 0.0401(10) 0.0215(8) 0.0247(9) 0.0066(7) 0.0060(8) 0.0113(8)
F2 0.0274(9) 0.0295(9) 0.0173(8) 0.0028(7) 0.0024(7) 0.0030(7)
F3 0.0278(9) 0.0319(10) 0.0329(10) 0.0145(8) 0.0095(8) -0.0014(8)
F4 0.0391(10) 0.0341(9) 0.0156(8) 0.0035(7) 0.0087(7) 0.0178(8)
F5 0.0280(9) 0.0283(9) 0.0268(9) 0.0057(7) 0.0132(7) 0.0138(7)
F6 0.0433(12) 0.0800(15) 0.0360(11) 0.0178(10) 0.0193(9) 0.0435(12)
N1 0.0204(11) 0.0178(11) 0.0187(11) 0.0003(9) 0.0115(9) 0.0047(9)
N5 0.0204(12) 0.0170(11) 0.0206(11) -0.0024(9) 0.0029(9) 0.0084(9)
N2 0.0162(10) 0.0157(10) 0.0138(10) 0.0013(8) 0.0060(8) 0.0070(9)
N3 0.0120(10) 0.0124(10) 0.0102(9) 0.0006(8) 0.0035(8) 0.0049(8)
N4 0.0136(10) 0.0157(10) 0.0099(10) -0.0005(8) 0.0024(8) 0.0056(9)
O1 0.0375(13) 0.0198(10) 0.0345(12) -0.0135(9) 0.0218(10) -0.0070(9)
O2 0.0463(14) 0.0502(14) 0.0327(12) 0.0132(11) 0.0112(11) 0.0313(12)
O3 0.0420(14) 0.0515(15) 0.0454(14) 0.0098(11) 0.0239(12) 0.0308(12)
P1 0.0215(4) 0.0234(4) 0.0158(3) 0.0048(3) 0.0085(3) 0.0087(3)
Ru1 0.01334(10) 0.01029(10) 0.00991(10) -0.00163(7) 0.00376(7) 0.00274(8)
N6 0.0204(12) 0.0215(12) 0.0238(12) 0.0003(10) 0.0038(10) 0.0055(10)
O4 0.0269(11) 0.0201(10) 0.0292(11) -0.0040(8) 0.0022(9) 0.0046(9)

loop_
_atom_type_symbol
_atom_type_description
_atom_type_scat_dispersion_real
_atom_type_scat_dispersion_imag
_atom_type_scat_source
C C 0.0033 0.0016 'International Tables Vol C Tables 4.2.6.8 and 6.1.1.4'
H H 0 0 'International Tables Vol C Tables 4.2.6.8 and 6.1.1.4'
Cl Cl 0.1484 0.1585 'International Tables Vol C Tables 4.2.6.8 and 6.1.1.4'
F F 0.0171 0.0103 'International Tables Vol C Tables 4.2.6.8 and 6.1.1.4'
N N 0.0061 0.0033 'International Tables Vol C Tables 4.2.6.8 and 6.1.1.4'
O O 0.0106 0.006 'International Tables Vol C Tables 4.2.6.8 and 6.1.1.4'
P P 0.1023 0.0942 'International Tables Vol C Tables 4.2.6.8 and 6.1.1.4'
Ru Ru -1.2594 0.8363 'International Tables Vol C Tables 4.2.6.8 and 6.1.1.4'

loop_
_geom_angle_atom_site_label_1
_geom_angle_atom_site_label_2
_geom_angle_atom_site_label_3
_geom_angle
N2 C1 C2 121.9(2)
N2 C1 H1 119
C2 C1 H1 119
C3 C2 C1 119.4(2)
C3 C2 H2 120.3
C1 C2 H2 120.3
C2 C3 C4 119.1(2)
C2 C3 H3 120.4
C4 C3 H3 120.4
C5 C4 C3 119.3(2)
C5 C4 H4 120.3
C3 C4 H4 120.3
N2 C5 C4 121.2(2)
N2 C5 C6 115.3(2)
C4 C5 C6 123.5(2)
N3 C6 C7 119.7(2)
N3 C6 C5 112.9(2)
C7 C6 C5 127.3(2)
C6 C7 C8 119.7(2)
C6 C7 H7 120.1
C8 C7 H7 120.1
C7 C8 C9 118.6(2)
C7 C8 C16 121.7(2)
C9 C8 C16 119.6(2)
C10 C9 C8 119.5(2)
C10 C9 H9 120.3
C8 C9 H9 120.3
N3 C10 C9 120.2(2)
N3 C10 C11 113.4(2)
C9 C10 C11 126.4(2)
N4 C11 C12 121.4(2)
N4 C11 C10 115.0(2)
C12 C11 C10 123.6(2)
C11 C12 C13 119.3(2)
C11 C12 H12 120.4
C13 C12 H12 120.4
C14 C13 C12 119.3(2)
C14 C13 H13 120.4
C12 C13 H13 120.4
C13 C14 C15 119.2(2)
C13 C14 H14 120.4
C15 C14 H14 120.4
N4 C15 C14 121.9(2)
N4 C15 H15 119
C14 C15 H15 119
C17 C16 C21 118.4(2)
C17 C16 C8 121.8(2)
C21 C16 C8 119.8(2)
C16 C17 C18 120.2(2)
C16 C17 H17 119.9
C18 C17 H17 119.9
C19 C18 C17 120.2(2)
C19 C18 H18 119.9
C17 C18 H18 119.9
C18 C19 C20 119.9(2)
C18 C19 N5 120.6(2)
C20 C19 N5 119.5(2)
C21 C20 C19 119.6(2)
C21 C20 H20 120.2
C19 C20 H20 120.2
C20 C21 C16 121.7(2)
C20 C21 H21 119.1
C16 C21 H21 119.1
N5 C22 C23 113.2(2)
N5 C22 H22A 108.9
C23 C22 H22A 108.9
N5 C22 H22B 108.9
C23 C22 H22B 108.9
H22A C22 H22B 107.7
C22 C23 H23A 109.5
C22 C23 H23B 109.5
H23A C23 H23B 109.5
C22 C23 H23C 109.5
H23A C23 H23C 109.5
H23B C23 H23C 109.5
O2 C26 C28 122.2(3)
O2 C26 C27 121.7(3)
C28 C26 C27 115.2(3)
C26 C27 H27A 109.5
C26 C27 H27B 109.5
H27A C27 H27B 109.5
C26 C27 H27C 109.5
H27A C27 H27C 109.5
H27B C27 H27C 109.5
C26 C28 H28A 109.5
C26 C28 H28B 109.5
H28A C28 H28B 109.5
C26 C28 H28C 109.5
H28A C28 H28C 109.5
H28B C28 H28C 109.5
O3 C29 C31 122.3(3)
O3 C29 C30 120.7(3)
C31 C29 C30 116.4(3)
C29 C30 H30A 109.5
C29 C30 H30B 109.5
H30A C30 H30B 109.5
C29 C30 H30C 109.5
H30A C30 H30C 109.5
H30B C30 H30C 109.5
C29 C31 H31A 109.5
C29 C31 H31B 109.5
H31A C31 H31B 109.5
C29 C31 H31C 109.5
H31A C31 H31C 109.5
H31B C31 H31C 109.5
O1 N1 Ru1 175.5(2)
N6 N5 C19 115.8(2)
N6 N5 C22 120.6(2)
C19 N5 C22 123.6(2)
C1 N2 C5 119.0(2)
C1 N2 Ru1 126.61(17)
C5 N2 Ru1 114.40(16)
C10 N3 C6 122.2(2)
C10 N3 Ru1 118.62(15)
C6 N3 Ru1 119.14(16)
C15 N4 C11 119.0(2)
C15 N4 Ru1 126.52(17)
C11 N4 Ru1 114.52(15)
F6 P1 F3 90.95(11)
F6 P1 F2 90.82(10)
F3 P1 F2 90.79(9)
F6 P1 F1 90.16(11)
F3 P1 F1 178.73(11)
F2 P1 F1 89.80(9)
F6 P1 F5 178.62(11)
F3 P1 F5 89.40(10)
F2 P1 F5 90.51(9)
F1 P1 F5 89.47(9)
F6 P1 F4 89.80(10)
F3 P1 F4 89.89(9)
F2 P1 F4 179.07(11)
F1 P1 F4 89.51(9)
F5 P1 F4 88.87(9)
N1 Ru1 N3 177.12(9)
N1 Ru1 N4 99.38(9)
N3 Ru1 N4 78.42(8)
N1 Ru1 N2 104.01(9)
N3 Ru1 N2 78.19(8)
N4 Ru1 N2 156.60(8)
N1 Ru1 Cl1 91.35(8)
N3 Ru1 Cl1 86.78(6)
N4 Ru1 Cl1 89.44(6)
N2 Ru1 Cl1 89.82(6)
N1 Ru1 Cl2 94.76(8)
N3 Ru1 Cl2 87.11(6)
N4 Ru1 Cl2 89.49(6)
N2 Ru1 Cl2 88.77(6)
Cl1 Ru1 Cl2 173.89(2)
O4 N6 N5 114.7(2)

loop_
_geom_bond_atom_site_label_1
_geom_bond_atom_site_label_2
_geom_bond_distance
C1 N2 1.340(3)
C1 C2 1.387(4)
C1 H1 0.95
C2 C3 1.379(4)
C2 H2 0.95
C3 C4 1.389(4)
C3 H3 0.95
C4 C5 1.383(3)
C4 H4 0.95
C5 N2 1.369(3)
C5 C6 1.471(3)
C6 N3 1.351(3)
C6 C7 1.383(3)
C7 C8 1.400(3)
C7 H7 0.95
C8 C9 1.402(3)
C8 C16 1.483(3)
C9 C10 1.383(3)
C9 H9 0.95
C10 N3 1.342(3)
C10 C11 1.474(3)
C11 N4 1.363(3)
C11 C12 1.381(3)
C12 C13 1.387(3)
C12 H12 0.95
C13 C14 1.381(4)
C13 H13 0.95
C14 C15 1.384(4)
C14 H14 0.95
C15 N4 1.345(3)
C15 H15 0.95
C16 C17 1.390(3)
C16 C21 1.402(4)
C17 C18 1.402(4)
C17 H17 0.95
C18 C19 1.389(4)
C18 H18 0.95
C19 C20 1.390(4)
C19 N5 1.423(3)
C20 C21 1.377(3)
C20 H20 0.95
C21 H21 0.95
C22 N5 1.460(3)
C22 C23 1.520(4)
C22 H22A 0.99
C22 H22B 0.99
C23 H23A 0.98
C23 H23B 0.98
C23 H23C 0.98
C26 O2 1.226(4)
C26 C28 1.497(5)
C26 C27 1.507(4)
C27 H27A 0.98
C27 H27B 0.98
C27 H27C 0.98
C28 H28A 0.98
C28 H28B 0.98
C28 H28C 0.98
C29 O3 1.221(4)
C29 C31 1.470(5)
C29 C30 1.521(5)
C30 H30A 0.98
C30 H30B 0.98
C30 H30C 0.98
C31 H31A 0.98
C31 H31B 0.98
C31 H31C 0.98
Cl1 Ru1 2.3533(7)
Cl2 Ru1 2.3641(7)
F1 P1 1.6014(17)
F2 P1 1.5992(17)
F3 P1 1.5980(18)
F4 P1 1.6116(17)
F5 P1 1.6055(17)
F6 P1 1.5887(19)
N1 O1 1.145(3)
N1 Ru1 1.752(2)
N5 N6 1.335(3)
N2 Ru1 2.085(2)
N3 Ru1 2.0089(19)
N4 Ru1 2.077(2)
N6 O4 1.237(3)
